data_7027139
loop_
_publ_author_name
'Kickelbick, Guido'
'Schubert, Ulrich'

_publ_section_title
;
 Hydroxy carboxylate substituted oxozirconium clusters
;
_journal_issue 8
_journal_name_full 'Journal of the Chemical Society, Dalton Transactions'
_journal_page_first 1301
_journal_paper_doi 10.1039/a807939k
_journal_year 1999
_chemical_formula_moiety Zr6O2(OPr)16(OOC-C10H6O)2(PrOH)2
_chemical_formula_sum 'C76 H140 O26 Zr6'
_chemical_formula_weight 2017.2
_space_group_IT_number 2
_symmetry_cell_setting triclinic
_symmetry_space_group_name_Hall '-P 1'
_symmetry_space_group_name_H-M 'P -1'
_atom_sites_solution_hydrogens geom
_atom_sites_solution_primary direct
_atom_sites_solution_secondary difmap
_audit_creation_method SHELXL
_cell_angle_alpha 75.7840(10)
_cell_angle_beta 76.5450(10)
_cell_angle_gamma 82.6470(10)
_cell_formula_units_Z 1
_cell_length_a 12.9611(3)
_cell_length_b 13.1505(3)
_cell_length_c 14.7587(3)
_cell_measurement_temperature 203(2)
_cell_volume 2364.88(9)
_computing_cell_refinement 'Siemens SMART software'
_computing_data_collection 'Siemens SMART software'
_computing_data_reduction 'Siemens SMART software'
_computing_structure_refinement 'SHELXL-93 (Sheldrick, 1993)'
_computing_structure_solution 'SHELXS-86 (Sheldrick, 1990)'
_diffrn_ambient_temperature 203(2)
_diffrn_radiation_monochromator graphite
_diffrn_radiation_source 'fine-focus sealed tube'
_diffrn_radiation_type MoK\a
_diffrn_radiation_wavelength 0.71073
_diffrn_reflns_av_R_equivalents 0.0338
_diffrn_reflns_av_sigmaI/netI 0.0346
_diffrn_reflns_limit_h_max 17
_diffrn_reflns_limit_h_min -16
_diffrn_reflns_limit_k_max 16
_diffrn_reflns_limit_k_min -17
_diffrn_reflns_limit_l_max 21
_diffrn_reflns_limit_l_min -4
_diffrn_reflns_number 7143
_diffrn_reflns_theta_max 25.00
_diffrn_reflns_theta_min 1.46
_exptl_absorpt_coefficient_mu 0.703
_exptl_crystal_colour colorless
_exptl_crystal_density_diffrn 1.415
_exptl_crystal_F_000 1042
_exptl_crystal_size_max 0.46
_exptl_crystal_size_mid 0.35
_exptl_crystal_size_min 0.24
_refine_diff_density_max 0.805
_refine_diff_density_min -0.619
_refine_diff_density_rms 0.092
_refine_ls_extinction_coef 0.0006(2)
_refine_ls_extinction_expression Fc^*^=kFc[1+0.001xFc^2^\l^3^/sin(2\q)]^-1/4^
_refine_ls_extinction_method SHELXL
_refine_ls_goodness_of_fit_all 1.079
_refine_ls_goodness_of_fit_obs 1.067
_refine_ls_matrix_type full
_refine_ls_number_parameters 489
_refine_ls_number_reflns 5613
_refine_ls_number_restraints 4
_refine_ls_restrained_S_all 1.461
_refine_ls_restrained_S_obs 1.070
_refine_ls_R_factor_all 0.0689
_refine_ls_R_factor_obs 0.0523
_refine_ls_shift/esd_max 0.034
_refine_ls_shift/esd_mean 0.002
_refine_ls_structure_factor_coef Fsqd
_refine_ls_weighting_details 'w=1/[\s^2^(Fo^2^)+(0.0463P)^2^+11.5957P] where P=(Fo^2^+2Fc^2^)/3'
_refine_ls_weighting_scheme calc
_refine_ls_wR_factor_all 0.1904
_refine_ls_wR_factor_obs 0.1276
_reflns_number_observed 5052
_reflns_number_total 5985
_reflns_observed_criterion >2sigma(I)
_cod_data_source_file 807939ksup1.cif
_cod_data_source_block 1
_cod_depositor_comments
;
The following automatic conversions were performed:

'_refine_ls_weighting_scheme' value 'calc
w=1/[\s^2^(Fo^2^)+(0.0463P)^2^+11.5957P] where P=(Fo^2^+2Fc^2^)/3'
was changed to 'calc'. New tag '_refine_ls_weighting_details' was
created. The value of the new tag was set to
'w=1/[\s^2^(Fo^2^)+(0.0463P)^2^+11.5957P] where P=(Fo^2^+2Fc^2^)/3'.

Automatic conversion script
Id: cif_fix_values 3143 2015-03-26 13:38:13Z robertas 
;
_cod_original_sg_symbol_H-M P-1
_cod_database_code 7027139

loop_
_symmetry_equiv_pos_as_xyz
'x, y, z'
'-x, -y, -z'

loop_
_atom_site_aniso_label
_atom_site_aniso_U_11
_atom_site_aniso_U_22
_atom_site_aniso_U_33
_atom_site_aniso_U_23
_atom_site_aniso_U_13
_atom_site_aniso_U_12
Zr1 0.0311(4) 0.0363(3) 0.0314(3) -0.0093(2) -0.0080(2) -0.0018(3)
Zr2 0.0344(5) 0.0410(4) 0.0322(3) -0.0054(2) -0.0099(3) -0.0037(3)
Zr3 0.0421(5) 0.0529(4) 0.0359(3) -0.0072(3) -0.0054(3) -0.0133(4)
O100 0.040(4) 0.042(2) 0.039(2) -0.010(2) -0.009(2) -0.009(2)
O101 0.048(4) 0.049(3) 0.038(2) -0.007(2) -0.016(2) -0.015(3)
C102 0.034(5) 0.046(4) 0.044(3) -0.013(3) -0.013(3) 0.001(4)
C103 0.033(5) 0.035(4) 0.047(3) -0.010(3) -0.005(3) -0.003(3)
C104 0.031(5) 0.043(4) 0.048(4) -0.010(3) -0.006(3) 0.001(4)
C105 0.046(6) 0.035(4) 0.060(4) -0.010(3) -0.008(4) -0.001(4)
C106 0.062(7) 0.057(5) 0.061(4) -0.011(4) -0.009(4) -0.014(5)
C107 0.082(9) 0.046(5) 0.083(6) -0.003(4) -0.005(5) -0.023(5)
C108 0.084(10) 0.051(5) 0.092(6) -0.021(5) -0.008(6) -0.022(6)
C109 0.059(8) 0.052(5) 0.083(6) -0.024(4) -0.016(5) -0.009(5)
C110 0.042(6) 0.042(4) 0.066(4) -0.012(3) -0.011(4) -0.005(4)
C111 0.053(7) 0.054(5) 0.064(4) -0.017(4) -0.021(4) -0.007(5)
C112 0.040(6) 0.047(4) 0.053(4) -0.014(3) -0.010(3) -0.002(4)
O113 0.057(4) 0.055(3) 0.045(2) -0.002(2) -0.014(3) -0.019(3)
O20 0.044(4) 0.035(2) 0.055(2) -0.023(2) -0.015(2) 0.013(2)
C21 0.078(9) 0.064(5) 0.082(6) -0.026(5) -0.036(6) 0.019(6)
C22 0.065(10) 0.066(6) 0.137(10) -0.033(6) -0.016(7) 0.003(6)
C23 0.188(19) 0.102(9) 0.152(12) -0.080(9) -0.077(13) 0.064(11)
O30 0.027(3) 0.045(3) 0.047(2) -0.010(2) -0.009(2) -0.002(2)
C31 0.033(6) 0.049(4) 0.058(4) -0.014(3) -0.008(3) 0.000(4)
C32 0.040(6) 0.057(5) 0.066(4) -0.023(4) -0.014(4) 0.003(4)
C33 0.043(8) 0.084(7) 0.098(7) -0.027(5) -0.010(5) 0.002(6)
O40 0.034(3) 0.040(2) 0.035(2) -0.009(2) -0.010(2) -0.003(2)
O50 0.041(3) 0.051(3) 0.032(2) -0.013(2) -0.009(2) -0.008(2)
C51 0.052(6) 0.058(4) 0.037(3) -0.015(3) -0.011(3) -0.011(4)
C52 0.049(6) 0.071(5) 0.055(4) -0.013(4) -0.019(4) -0.016(4)
C53 0.082(9) 0.124(8) 0.079(6) -0.033(6) -0.039(6) -0.031(7)
O60 0.042(4) 0.053(3) 0.051(3) -0.003(2) -0.015(2) 0.001(3)
C61 0.064(8) 0.078(6) 0.059(5) -0.001(4) -0.015(4) 0.012(5)
C62 0.065(9) 0.077(7) 0.101(7) -0.009(5) -0.013(6) -0.005(6)
C63 0.073(12) 0.113(9) 0.134(10) -0.007(8) -0.017(8) 0.046(9)
O70 0.073(5) 0.068(3) 0.038(2) -0.005(2) -0.024(3) -0.012(3)
C71 0.189(17) 0.158(12) 0.048(5) -0.010(6) -0.046(8) -0.039(11)
C72 0.451(48) 0.251(25) 0.102(12) 0.037(13) -0.171(22) -0.094(27)
C73 0.180(44) 0.155(19) 0.724(81) 0.109(33) -0.230(55) -0.051(20)
O80 0.048(4) 0.035(2) 0.047(2) -0.006(2) -0.013(2) -0.001(2)
C81 0.086(9) 0.053(5) 0.078(5) -0.017(4) -0.033(5) 0.002(5)
C82 0.139(19) 0.058(7) 0.203(15) 0.027(8) -0.012(12) 0.032(9)
C83 0.209(30) 0.098(11) 0.314(26) 0.044(14) -0.132(25) -0.016(13)
O90 0.046(4) 0.054(3) 0.036(2) -0.013(2) -0.006(2) -0.004(3)
C91 0.072(8) 0.051(5) 0.072(5) -0.018(4) -0.013(5) 0.006(5)
C92 0.244(27) 0.152(14) 0.125(12) -0.080(11) -0.034(14) 0.071(16)
C93 0.259(29) 0.212(19) 0.089(10) -0.075(12) 0.015(12) -0.024(18)
O120 0.042(4) 0.080(4) 0.060(3) -0.012(3) -0.003(3) -0.008(3)
C121 0.044(11) 0.215(16) 0.104(9) 0.038(9) 0.002(6) 0.010(10)
C122 0.062(19) 0.448(42) 0.141(16) 0.051(21) 0.022(11) 0.025(22)
C123 0.148(28) 0.685(67) 0.121(15) 0.100(27) 0.039(14) 0.178(36)
O130 0.070(5) 0.095(4) 0.036(2) -0.002(2) -0.005(3) -0.029(4)
C131 0.202(20) 0.167(13) 0.046(5) 0.014(6) -0.026(8) -0.074(13)
C132 0.351(48) 0.503(54) 0.181(21) 0.228(29) -0.134(25) -0.331(43)
C133 0.302(44) 0.212(22) 0.134(16) 0.024(14) 0.029(18) -0.127(26)

loop_
_atom_site_label
_atom_site_type_symbol
_atom_site_fract_x
_atom_site_fract_y
_atom_site_fract_z
_atom_site_U_iso_or_equiv
_atom_site_thermal_displace_type
_atom_site_occupancy
_atom_site_calc_flag
_atom_site_refinement_flags
Zr1 Zr 0.43526(5) 0.91710(5) 0.47031(4) 0.0324(2) Uani 1 d .
Zr2 Zr 0.48182(6) 1.12904(5) 0.27870(4) 0.0358(2) Uani 1 d .
Zr3 Zr 0.72818(6) 1.23208(5) 0.23307(4) 0.0437(2) Uani 1 d .
O100 O 0.6793(4) 1.1919(3) 0.3985(3) 0.0396(12) Uani 1 d .
O101 O 0.3106(4) 0.8218(4) 0.4545(3) 0.0434(13) Uani 1 d .
C102 C 0.2881(6) 0.7708(5) 0.5407(5) 0.040(2) Uani 1 d .
C103 C 0.2349(6) 0.6741(5) 0.5647(4) 0.039(2) Uani 1 d .
C104 C 0.7833(6) 1.3905(5) 0.3430(5) 0.042(2) Uani 1 d .
C105 C 0.8328(7) 1.4873(5) 0.3255(5) 0.048(2) Uani 1 d .
C106 C 0.8535(8) 1.5542(6) 0.2339(6) 0.060(2) Uani 1 d .
H106 H 0.8342(8) 1.5357(6) 0.1827(6) 0.072 Uiso 1 calc R
C107 C 0.9008(9) 1.6449(6) 0.2183(7) 0.073(3) Uani 1 d .
H107 H 0.9130(9) 1.6888(6) 0.1567(7) 0.087 Uiso 1 calc R
C108 C 0.9314(10) 1.6740(7) 0.2920(7) 0.075(3) Uani 1 d .
H108 H 0.9651(10) 1.7366(7) 0.2800(7) 0.090 Uiso 1 calc R
C109 C 0.9123(8) 1.6109(6) 0.3824(6) 0.062(2) Uani 1 d .
H109 H 0.9327(8) 1.6309(6) 0.4323(6) 0.075 Uiso 1 calc R
C110 C 0.8628(7) 1.5169(6) 0.4011(5) 0.050(2) Uani 1 d .
C111 C 0.1580(7) 0.5507(6) 0.5054(6) 0.055(2) Uani 1 d .
H111 H 0.1383(7) 0.5322(6) 0.4545(6) 0.066 Uiso 1 calc R
C112 C 0.2055(7) 0.6405(6) 0.4897(5) 0.046(2) Uani 1 d .
H112 H 0.2199(7) 0.6826(6) 0.4274(5) 0.055 Uiso 1 calc R
O113 O 0.7576(5) 1.3669(4) 0.2695(3) 0.0522(14) Uani 1 d .
O20 O 0.5398(4) 0.8056(3) 0.4483(3) 0.0431(12) Uani 1 d .
C21 C 0.6179(9) 0.7210(7) 0.4484(7) 0.072(3) Uani 1 d .
H21A H 0.6488(9) 0.7107(7) 0.5049(7) 0.086 Uiso 1 calc R
H21B H 0.6750(9) 0.7382(7) 0.3917(7) 0.086 Uiso 1 calc R
C22 C 0.5752(10) 0.6228(8) 0.4488(9) 0.089(3) Uani 1 d .
H22A H 0.6307(10) 0.5651(8) 0.4565(9) 0.107 Uiso 1 calc R
H22B H 0.5160(10) 0.6075(8) 0.5039(9) 0.107 Uiso 1 calc R
C23 C 0.5394(14) 0.6262(10) 0.3650(10) 0.138(7) Uani 1 d .
H23A H 0.5119(14) 0.5595(10) 0.3696(10) 0.207 Uiso 1 calc R
H23B H 0.5981(14) 0.6392(10) 0.3102(10) 0.207 Uiso 1 calc R
H23C H 0.4835(14) 0.6822(10) 0.3574(10) 0.207 Uiso 1 calc R
O30 O 0.2929(4) 1.0376(3) 0.4948(3) 0.0395(11) Uani 1 d .
C31 C 0.1803(6) 1.0292(6) 0.5205(5) 0.047(2) Uani 1 d .
H31A H 0.1647(6) 0.9655(6) 0.5705(5) 0.056 Uiso 1 calc R
H31B H 0.1552(6) 1.0225(6) 0.4647(5) 0.056 Uiso 1 calc R
C32 C 0.1208(7) 1.1238(6) 0.5560(6) 0.053(2) Uani 1 d .
H32A H 0.1346(7) 1.1219(6) 0.6189(6) 0.063 Uiso 1 calc R
H32B H 0.1480(7) 1.1882(6) 0.5122(6) 0.063 Uiso 1 calc R
C33 C 0.0026(8) 1.1276(8) 0.5637(7) 0.076(3) Uani 1 d .
H33A H -0.0314(8) 1.1893(8) 0.5867(7) 0.113 Uiso 1 calc R
H33B H -0.0252(8) 1.0648(8) 0.6081(7) 0.113 Uiso 1 calc R
H33C H -0.0118(8) 1.1311(8) 0.5013(7) 0.113 Uiso 1 calc R
O40 O 0.4920(4) 0.9414(3) 0.5829(3) 0.0355(10) Uani 1 d .
O50 O 0.4320(4) 0.9719(3) 0.3174(3) 0.0403(11) Uani 1 d .
C51 C 0.3975(6) 0.9167(6) 0.2587(5) 0.047(2) Uani 1 d .
H51A H 0.4058(6) 0.8409(6) 0.2855(5) 0.057 Uiso 1 calc R
H51B H 0.4431(6) 0.9312(6) 0.1946(5) 0.057 Uiso 1 calc R
C52 C 0.2822(7) 0.9473(6) 0.2506(6) 0.056(2) Uani 1 d .
H52A H 0.2748(7) 1.0218(6) 0.2186(6) 0.068 Uiso 1 calc R
H52B H 0.2369(7) 0.9382(6) 0.3148(6) 0.068 Uiso 1 calc R
C53 C 0.2453(9) 0.8809(9) 0.1946(7) 0.087(3) Uani 1 d .
H53A H 0.1717(9) 0.9023(9) 0.1908(7) 0.131 Uiso 1 calc R
H53B H 0.2514(9) 0.8073(9) 0.2268(7) 0.131 Uiso 1 calc R
H53C H 0.2893(9) 0.8908(9) 0.1307(7) 0.131 Uiso 1 calc R
O60 O 0.3384(4) 1.1915(4) 0.3388(3) 0.0496(13) Uani 1 d .
C61 C 0.2456(8) 1.2378(7) 0.3037(6) 0.071(3) Uani 1 d .
H61A H 0.1880(8) 1.1907(7) 0.3317(6) 0.085 Uiso 1 calc R
H61B H 0.2605(8) 1.2456(7) 0.2342(6) 0.085 Uiso 1 calc R
C62 C 0.2108(10) 1.3405(8) 0.3262(8) 0.084(3) Uani 1 d .
H62A H 0.2630(10) 1.3911(8) 0.2898(8) 0.101 Uiso 1 calc R
H62B H 0.2064(10) 1.3352(8) 0.3944(8) 0.101 Uiso 1 calc R
C63 C 0.1008(11) 1.3804(10) 0.3017(9) 0.116(5) Uani 1 d .
H63A H 0.0794(11) 1.4487(10) 0.3170(9) 0.174 Uiso 1 calc R
H63B H 0.0488(11) 1.3310(10) 0.3386(9) 0.174 Uiso 1 calc R
H63C H 0.1053(11) 1.3866(10) 0.2340(9) 0.174 Uiso 1 calc R
O70 O 0.4597(5) 1.1453(4) 0.1503(3) 0.058(2) Uani 1 d .
C71 C 0.4616(14) 1.1442(11) 0.0556(7) 0.128(6) Uani 1 d .
H71A H 0.5359(14) 1.1323(11) 0.0239(7) 0.154 Uiso 1 calc R
H71B H 0.4246(14) 1.0834(11) 0.0561(7) 0.154 Uiso 1 calc R
C72 C 0.4182(24) 1.2308(18) 0.0008(12) 0.256(16) Uani 1 d D
H72A H 0.4185(24) 1.2834(18) 0.0376(12) 0.307 Uiso 1 calc R
H72B H 0.4781(24) 1.2463(18) -0.0537(12) 0.307 Uiso 1 calc R
C73 C 0.3500(24) 1.2652(19) -0.0347(33) 0.363(30) Uani 1 d D
H73A H 0.3609(24) 1.3379(19) -0.0670(33) 0.545 Uiso 1 calc R
H73B H 0.2842(24) 1.2619(19) 0.0130(33) 0.545 Uiso 1 calc R
H73C H 0.3460(24) 1.2255(19) -0.0810(33) 0.545 Uiso 1 calc R
O80 O 0.5550(4) 1.2703(3) 0.2595(3) 0.0435(12) Uani 1 d .
C81 C 0.5066(9) 1.3715(6) 0.2724(6) 0.070(3) Uani 1 d .
H81A H 0.5540(9) 1.4064(6) 0.2961(6) 0.084 Uiso 1 calc R
H81B H 0.4398(9) 1.3629(6) 0.3201(6) 0.084 Uiso 1 calc R
C82 C 0.4842(14) 1.4405(9) 0.1765(11) 0.151(7) Uani 1 d .
H82A H 0.4427(14) 1.4027(9) 0.1495(11) 0.181 Uiso 1 calc R
H82B H 0.5515(14) 1.4555(9) 0.1307(11) 0.181 Uiso 1 calc R
C83 C 0.4216(19) 1.5449(11) 0.1940(17) 0.209(12) Uani 1 d .
H83A H 0.4077(19) 1.5881(11) 0.1340(17) 0.314 Uiso 1 calc R
H83B H 0.4633(19) 1.5822(11) 0.2202(17) 0.314 Uiso 1 calc R
H83C H 0.3547(19) 1.5296(11) 0.2387(17) 0.314 Uiso 1 calc R
O90 O 0.6544(4) 1.0947(4) 0.2397(3) 0.0452(12) Uani 1 d .
C91 C 0.7040(9) 0.9887(6) 0.2483(6) 0.066(3) Uani 1 d .
H91A H 0.7725(9) 0.9867(6) 0.2663(6) 0.079 Uiso 1 calc R
H91B H 0.6590(9) 0.9416(6) 0.3001(6) 0.079 Uiso 1 calc R
C92 C 0.7214(18) 0.9500(13) 0.1645(11) 0.174(10) Uani 1 d D
H92A H 0.7670(18) 0.8847(13) 0.1761(11) 0.208 Uiso 1 calc R
H92B H 0.6523(18) 0.9292(13) 0.1622(11) 0.208 Uiso 1 calc R
C93 C 0.7609(18) 0.9998(15) 0.0778(10) 0.188(10) Uani 1 d D
H93A H 0.7645(18) 0.9547(15) 0.0339(10) 0.282 Uiso 1 calc R
H93B H 0.8318(18) 1.0186(15) 0.0746(10) 0.282 Uiso 1 calc R
H93C H 0.7158(18) 1.0630(15) 0.0603(10) 0.282 Uiso 1 calc R
O120 O 0.8655(5) 1.1574(5) 0.2453(4) 0.062(2) Uani 1 d .
C121 C 0.9712(13) 1.1223(14) 0.2340(9) 0.139(6) Uani 1 d .
H12A H 0.9765(13) 1.0459(14) 0.2409(9) 0.167 Uiso 1 calc R
H12B H 0.9983(13) 1.1359(14) 0.2862(9) 0.167 Uiso 1 calc R
C122 C 1.0395(18) 1.1672(25) 0.1456(13) 0.249(16) Uani 1 d D
H12C H 1.0511(18) 1.2374(25) 0.1512(13) 0.299 Uiso 1 calc R
H12D H 1.1080(18) 1.1259(25) 0.1458(13) 0.299 Uiso 1 calc R
C123 C 1.0257(20) 1.1778(30) 0.0721(14) 0.382(31) Uani 1 d D
H12E H 1.0849(20) 1.2114(30) 0.0261(14) 0.573 Uiso 1 calc R
H12F H 0.9604(20) 1.2216(30) 0.0661(14) 0.573 Uiso 1 calc R
H12G H 1.0199(20) 1.1097(30) 0.0600(14) 0.573 Uiso 1 calc R
O130 O 0.7510(5) 1.2905(5) 0.0978(3) 0.068(2) Uani 1 d .
C131 C 0.7597(15) 1.3263(12) 0.0004(7) 0.140(7) Uani 1 d .
H13A H 0.8050(15) 1.2738(12) -0.0308(7) 0.168 Uiso 1 calc R
H13B H 0.6888(15) 1.3283(12) -0.0130(7) 0.168 Uiso 1 calc R
C132 C 0.7974(29) 1.4190(29) -0.0412(17) 0.359(28) Uani 1 d D
H13C H 0.8241(29) 1.4159(29) -0.1084(17) 0.431 Uiso 1 calc R
H13D H 0.7344(29) 1.4689(29) -0.0402(17) 0.431 Uiso 1 calc R
C133 C 0.8650(25) 1.4647(19) -0.0221(14) 0.230(14) Uani 1 d D
H13E H 0.8758(25) 1.5314(19) -0.0678(14) 0.346 Uiso 1 calc R
H13F H 0.9315(25) 1.4213(19) -0.0252(14) 0.346 Uiso 1 calc R
H13G H 0.8403(25) 1.4772(19) 0.0418(14) 0.346 Uiso 1 calc R

loop_
_atom_type_symbol
_atom_type_description
_atom_type_scat_dispersion_real
_atom_type_scat_dispersion_imag
_atom_type_scat_source
C C 0.0033 0.0016 'International Tables Vol C Tables 4.2.6.8 and 6.1.1.4'
H H 0.0000 0.0000 'International Tables Vol C Tables 4.2.6.8 and 6.1.1.4'
O O 0.0106 0.0060 'International Tables Vol C Tables 4.2.6.8 and 6.1.1.4'
Zr Zr -2.9673 0.5597 'International Tables Vol C Tables 4.2.6.8 and 6.1.1.4'

loop_
_geom_angle_atom_site_label_1
_geom_angle_atom_site_label_2
_geom_angle_atom_site_label_3
_geom_angle
_geom_angle_site_symmetry_1
_geom_angle_site_symmetry_3
O20 Zr1 O40 93.6(2) . .
O20 Zr1 O40 108.2(2) . 2_676
O40 Zr1 O40 74.9(2) . 2_676
O20 Zr1 O50 92.7(2) . .
O40 Zr1 O50 145.7(2) . .
O40 Zr1 O50 71.1(2) 2_676 .
O20 Zr1 O101 89.4(2) . .
O40 Zr1 O101 136.0(2) . .
O40 Zr1 O101 144.6(2) 2_676 .
O50 Zr1 O101 77.7(2) . .
O20 Zr1 O30 172.3(2) . .
O40 Zr1 O30 91.8(2) . .
O40 Zr1 O30 78.5(2) 2_676 .
O50 Zr1 O30 85.7(2) . .
O101 Zr1 O30 82.9(2) . .
O20 Zr1 O100 94.6(2) . 2_676
O40 Zr1 O100 80.9(2) . 2_676
O40 Zr1 O100 147.47(15) 2_676 2_676
O50 Zr1 O100 132.1(2) . 2_676
O101 Zr1 O100 55.11(15) . 2_676
O30 Zr1 O100 80.9(2) . 2_676
O20 Zr1 C102 88.1(2) . .
O40 Zr1 C102 108.7(2) . .
O40 Zr1 C102 163.3(2) 2_676 .
O50 Zr1 C102 105.2(2) . .
O101 Zr1 C102 27.5(2) . .
O30 Zr1 C102 85.0(2) . .
O100 Zr1 C102 28.2(2) 2_676 .
O20 Zr1 Zr1 103.7(2) . 2_676
O40 Zr1 Zr1 37.62(12) . 2_676
O40 Zr1 Zr1 37.30(10) 2_676 2_676
O50 Zr1 Zr1 108.26(13) . 2_676
O101 Zr1 Zr1 165.07(13) . 2_676
O30 Zr1 Zr1 83.94(12) . 2_676
O100 Zr1 Zr1 115.68(10) 2_676 2_676
C102 Zr1 Zr1 143.77(13) . 2_676
O20 Zr1 Zr2 108.9(2) . .
O40 Zr1 Zr2 109.74(12) . .
O40 Zr1 Zr2 35.01(10) 2_676 .
O50 Zr1 Zr2 36.95(12) . .
O101 Zr1 Zr2 110.65(11) . .
O30 Zr1 Zr2 74.20(12) . .
O100 Zr1 Zr2 153.05(11) 2_676 .
C102 Zr1 Zr2 136.52(13) . .
Zr1 Zr1 Zr2 72.19(2) 2_676 .
O70 Zr2 O60 99.2(2) . .
O70 Zr2 O40 161.1(2) . 2_676
O60 Zr2 O40 89.0(2) . 2_676
O70 Zr2 O80 99.2(2) . .
O60 Zr2 O80 92.2(2) . .
O40 Zr2 O80 97.5(2) 2_676 .
O70 Zr2 O50 90.6(2) . .
O60 Zr2 O50 93.7(2) . .
O40 Zr2 O50 71.7(2) 2_676 .
O80 Zr2 O50 167.6(2) . .
O70 Zr2 O90 94.6(2) . .
O60 Zr2 O90 160.7(2) . .
O40 Zr2 O90 82.1(2) 2_676 .
O80 Zr2 O90 72.2(2) . .
O50 Zr2 O90 99.6(2) . .
O70 Zr2 Zr1 128.6(2) . .
O60 Zr2 Zr1 85.42(13) . .
O40 Zr2 Zr1 34.54(12) 2_676 .
O80 Zr2 Zr1 131.89(11) . .
O50 Zr2 Zr1 38.10(10) . .
O90 Zr2 Zr1 96.44(12) . .
O70 Zr2 Zr3 101.4(2) . .
O60 Zr2 Zr3 127.4(2) . .
O40 Zr2 Zr3 86.65(13) 2_676 .
O80 Zr2 Zr3 37.04(14) . .
O50 Zr2 Zr3 133.49(13) . .
O90 Zr2 Zr3 35.42(12) . .
Zr1 Zr2 Zr3 115.92(2) . .
O130 Zr3 O120 101.5(3) . .
O130 Zr3 O113 95.8(2) . .
O120 Zr3 O113 96.0(2) . .
O130 Zr3 O90 99.5(2) . .
O120 Zr3 O90 94.2(2) . .
O113 Zr3 O90 159.5(2) . .
O130 Zr3 O80 94.9(2) . .
O120 Zr3 O80 160.2(2) . .
O113 Zr3 O80 93.1(2) . .
O90 Zr3 O80 72.1(2) . .
O130 Zr3 O100 168.6(2) . .
O120 Zr3 O100 87.9(2) . .
O113 Zr3 O100 76.8(2) . .
O90 Zr3 O100 85.8(2) . .
O80 Zr3 O100 77.1(2) . .
O130 Zr3 Zr2 101.9(2) . .
O120 Zr3 Zr2 128.5(2) . .
O113 Zr3 Zr2 126.2(2) . .
O90 Zr3 Zr2 36.81(14) . .
O80 Zr3 Zr2 35.48(12) . .
O100 Zr3 Zr2 76.43(13) . .
C102 O100 Zr3 128.9(5) 2_676 .
C102 O100 Zr1 89.4(4) 2_676 2_676
Zr3 O100 Zr1 141.7(2) . 2_676
C102 O101 Zr1 97.7(4) . .
O101 C102 O100 115.5(7) . 2_676
O101 C102 C103 120.1(6) . .
O100 C102 C103 124.3(6) 2_676 .
O101 C102 Zr1 54.9(4) . .
O100 C102 Zr1 62.4(4) 2_676 .
C103 C102 Zr1 163.2(5) . .
C104 C103 C112 118.8(7) 2_676 .
C104 C103 C102 122.7(6) 2_676 .
C112 C103 C102 118.4(6) . .
O113 C104 C103 123.2(7) . 2_676
O113 C104 C105 117.3(6) . .
C103 C104 C105 119.5(6) 2_676 .
C106 C105 C110 118.4(8) . .
C106 C105 C104 121.6(7) . .
C110 C105 C104 120.1(6) . .
C107 C106 C105 120.9(8) . .
C106 C107 C108 121.1(8) . .
C109 C108 C107 119.7(9) . .
C108 C109 C110 120.7(8) . .
C109 C110 C105 119.3(7) . .
C109 C110 C111 122.0(7) . 2_676
C105 C110 C111 118.7(7) . 2_676
C112 C111 C110 120.7(7) . 2_676
C111 C112 C103 122.2(7) . .
C104 O113 Zr3 136.9(4) . .
C21 O20 Zr1 170.2(5) . .
O20 C21 C22 112.4(9) . .
C23 C22 C21 113.3(11) . .
C31 O30 Zr1 132.9(4) . .
O30 C31 C32 112.2(6) . .
C33 C32 C31 112.9(7) . .
Zr1 O40 Zr1 105.1(2) . 2_676
Zr1 O40 Zr2 144.0(2) . 2_676
Zr1 O40 Zr2 110.4(2) 2_676 2_676
C51 O50 Zr2 127.7(4) . .
C51 O50 Zr1 127.2(4) . .
Zr2 O50 Zr1 104.9(2) . .
O50 C51 C52 112.8(6) . .
C51 C52 C53 111.4(7) . .
C61 O60 Zr2 133.9(5) . .
O60 C61 C62 112.2(8) . .
C61 C62 C63 110.9(10) . .
C71 O70 Zr2 168.9(7) . .
C72 C71 O70 118.0(13) . .
C73 C72 C71 146.3(29) . .
C81 O80 Zr2 129.0(6) . .
C81 O80 Zr3 123.1(5) . .
Zr2 O80 Zr3 107.5(2) . .
O80 C81 C82 110.3(8) . .
C81 C82 C83 109.4(13) . .
C91 O90 Zr3 126.7(5) . .
C91 O90 Zr2 122.8(5) . .
Zr3 O90 Zr2 107.8(2) . .
C92 C91 O90 114.4(9) . .
C93 C92 C91 126.7(18) . .
C121 O120 Zr3 166.1(7) . .
O120 C121 C122 116.6(13) . .
C123 C122 C121 127.6(30) . .
C131 O130 Zr3 174.2(8) . .
C132 C131 O130 118.7(16) . .
C133 C132 C131 130.4(24) . .

loop_
_geom_bond_atom_site_label_1
_geom_bond_atom_site_label_2
_geom_bond_distance
_geom_bond_site_symmetry_2
Zr1 O20 1.900(4) .
Zr1 O40 2.072(4) .
Zr1 O40 2.087(5) 2_676
Zr1 O50 2.202(4) .
Zr1 O101 2.253(5) .
Zr1 O30 2.296(4) .
Zr1 O100 2.419(5) 2_676
Zr1 C102 2.730(8) .
Zr1 Zr1 3.3011(12) 2_676
Zr1 Zr2 3.4488(8) .
Zr2 O70 1.938(4) .
Zr2 O60 2.029(5) .
Zr2 O40 2.112(4) 2_676
Zr2 O80 2.121(5) .
Zr2 O50 2.146(5) .
Zr2 O90 2.193(5) .
Zr2 Zr3 3.4848(11) .
Zr3 O130 1.922(5) .
Zr3 O120 1.944(6) .
Zr3 O113 2.076(5) .
Zr3 O90 2.121(5) .
Zr3 O80 2.201(5) .
Zr3 O100 2.318(4) .
O100 C102 1.292(7) 2_676
O100 Zr1 2.419(5) 2_676
O101 C102 1.270(8) .
C102 O100 1.292(7) 2_676
C102 C103 1.453(11) .
C103 C104 1.403(9) 2_676
C103 C112 1.429(9) .
C104 O113 1.321(8) .
C104 C103 1.403(9) 2_676
C104 C105 1.438(11) .
C105 C106 1.408(11) .
C105 C110 1.415(10) .
C106 C107 1.356(13) .
C107 C108 1.390(12) .
C108 C109 1.373(13) .
C109 C110 1.404(12) .
C110 C111 1.433(11) 2_676
C111 C112 1.346(11) .
C111 C110 1.433(11) 2_676
O20 C21 1.406(9) .
C21 C22 1.467(14) .
C22 C23 1.408(14) .
O30 C31 1.430(9) .
C31 C32 1.518(10) .
C32 C33 1.505(13) .
O40 Zr1 2.087(5) 2_676
O40 Zr2 2.112(4) 2_676
O50 C51 1.432(7) .
C51 C52 1.521(11) .
C52 C53 1.524(10) .
O60 C61 1.426(10) .
C61 C62 1.462(12) .
C62 C63 1.547(15) .
O70 C71 1.395(9) .
C71 C72 1.37(2) .
C72 C73 1.12(2) .
O80 C81 1.434(9) .
C81 C82 1.551(15) .
C82 C83 1.55(2) .
O90 C91 1.448(9) .
C91 C92 1.411(14) .
C92 C93 1.30(2) .
O120 C121 1.37(2) .
C121 C122 1.43(2) .
C122 C123 1.11(2) .
O130 C131 1.381(10) .
C131 C132 1.32(3) .
C132 C133 1.24(2) .
